data_2021471
loop_
_publ_author_name
'Sabbaghi, Fahimeh'
'Pourayoubi, Mehrdad'
'Ne\<cas, Marek'
'Damodaran, Krishnan'

_publ_section_title
;
 Two single-enantiomer amidophosphoesters: a database study on the
 chirality of (O)~2~P(O)(N)-based structures
;
_journal_issue 1
_journal_name_full 'Acta Crystallographica Section C'
_journal_page_first 77
_journal_page_last 84
_journal_paper_doi 10.1107/S205322961801673X
_journal_volume 75
_journal_year 2019
_chemical_absolute_configuration ad
_chemical_formula_iupac 'C20 H20 N O3 P'
_chemical_formula_moiety 'C20 H20 N O3 P'
_chemical_formula_sum 'C20 H20 N O3 P'
_chemical_formula_weight 353.34
_chemical_name_systematic
;
Diphenyl [<i>R</i>-(+)-\a-methylbenzylamido]phosphate
;
_space_group_crystal_system monoclinic
_space_group_IT_number 4
_space_group_name_Hall 'P 2yb'
_space_group_name_H-M_alt 'P 1 21 1'
_symmetry_space_group_name_Hall 'P 2yb'
_symmetry_space_group_name_H-M 'P 1 21 1'
_atom_sites_solution_hydrogens mixed
_audit_creation_method SHELXL-2018/3
_cell_angle_alpha 90
_cell_angle_beta 113.623(3)
_cell_angle_gamma 90
_cell_formula_units_Z 2
_cell_length_a 11.3449(2)
_cell_length_b 7.35270(10)
_cell_length_c 11.8641(3)
_cell_measurement_reflns_used 13845
_cell_measurement_temperature 120(2)
_cell_measurement_theta_max 29.6790
_cell_measurement_theta_min 3.4120
_cell_volume 906.72(4)
_computing_cell_refinement
;
CrysAlis PRO (Rigaku OD, 2015)
;
_computing_data_collection
;
Rigaku CrystalClear-SM Expert 2.1 b32 (Rigaku, 2014)
MSCServDetCCD = {5.7.3.4}
;
_computing_data_reduction
;
CrysAlis PRO (Rigaku OD, 2015)
;
_computing_molecular_graphics
;
Mercury (Macrae <i>et al</i>., 2008)
;
_computing_publication_material
;
enCIFer (Allen, <i>et al</i>., 2004
;
_computing_structure_refinement
;
SHELXL2018 (Sheldrick, 2015<i>b</i>)
;
_computing_structure_solution
;
SHELXT2014 (Sheldrick, 2015<i>a</i>)
;
_diffrn_ambient_temperature 120(2)
_diffrn_measured_fraction_theta_full 0.995
_diffrn_measured_fraction_theta_max 0.995
_diffrn_measurement_device_type 'AFC11 (Right): Eulerian 3 circle CCD'
_diffrn_measurement_method 'Profile data from \w-scans'
_diffrn_radiation_type MoK\a
_diffrn_radiation_wavelength 0.71073
_diffrn_reflns_av_R_equivalents 0.0295
_diffrn_reflns_av_unetI/netI 0.0181
_diffrn_reflns_limit_h_max 13
_diffrn_reflns_limit_h_min -13
_diffrn_reflns_limit_k_max 8
_diffrn_reflns_limit_k_min -8
_diffrn_reflns_limit_l_max 14
_diffrn_reflns_limit_l_min -14
_diffrn_reflns_number 16344
_diffrn_reflns_theta_full 25.242
_diffrn_reflns_theta_max 25.349
_diffrn_reflns_theta_min 3.209
_diffrn_source 'Rotating Anode MicroMax-007HF DW 1.2 kW'
_exptl_absorpt_coefficient_mu 0.170
_exptl_absorpt_correction_T_max 1.00000
_exptl_absorpt_correction_T_min 0.83842
_exptl_absorpt_correction_type multi-scan
_exptl_absorpt_process_details
;
(CrysAlis PRO; Rigaku OD, 2015)
;
_exptl_crystal_colour colourless
_exptl_crystal_density_diffrn 1.294
_exptl_crystal_description block
_exptl_crystal_F_000 372
_exptl_crystal_size_max 0.150
_exptl_crystal_size_mid 0.050
_exptl_crystal_size_min 0.050
_refine_diff_density_max 0.161
_refine_diff_density_min -0.230
_refine_ls_abs_structure_details
;
Flack <i>x</i> determined using 1454 quotients [(I+)-(I-)]/[(I+)+(I-)]
(Parsons <i>et al.</i>,  2013)
;
_refine_ls_abs_structure_Flack -0.01(3)
_refine_ls_extinction_method none
_refine_ls_goodness_of_fit_ref 1.068
_refine_ls_hydrogen_treatment mixed
_refine_ls_matrix_type full
_refine_ls_number_parameters 230
_refine_ls_number_reflns 3322
_refine_ls_number_restraints 2
_refine_ls_restrained_S_all 1.068
_refine_ls_R_factor_all 0.0244
_refine_ls_R_factor_gt 0.0235
_refine_ls_shift/su_max 0.000
_refine_ls_shift/su_mean 0.000
_refine_ls_structure_factor_coef Fsqd
_refine_ls_weighting_details 'w=1/[\s^2^(Fo^2^)+(0.0363P)^2^+0.1116P] where P=(Fo^2^+2Fc^2^)/3'
_refine_ls_weighting_scheme calc
_refine_ls_wR_factor_gt 0.0605
_refine_ls_wR_factor_ref 0.0612
_reflns_number_gt 3245
_reflns_number_total 3322
_reflns_threshold_expression 'I > 2\s(I)'
_cod_data_source_file ky3152sup1.cif
_cod_data_source_block I
_cod_database_code 2021471
_shelx_space_group_comment
;
The symmetry employed for this shelxl refinement is uniquely defined
by the following loop, which should always be used as a source of
symmetry information in preference to the above space-group names.
They are only intended as comments.
;
_shelx_estimated_absorpt_t_min 0.975
_shelx_estimated_absorpt_t_max 0.992

loop_
_space_group_symop_operation_xyz
'x, y, z'
'-x, y+1/2, -z'

loop_
_atom_site_type_symbol
_atom_site_label
_atom_site_fract_x
_atom_site_fract_y
_atom_site_fract_z
_atom_site_U_iso_or_equiv
_atom_site_adp_type
_atom_site_calc_flag
_atom_site_occupancy
P P1 0.11163(4) 0.55894(6) -0.04250(4) 0.01891(13) Uani d 1
C C1 0.1895(2) 0.1114(3) -0.17193(19) 0.0317(5) Uani d 1
H H1A 0.117455 0.152536 -0.246310 0.048 Uiso calc 1
H H1B 0.159520 0.017335 -0.131115 0.048 Uiso calc 1
H H1C 0.257187 0.061177 -0.194363 0.048 Uiso calc 1
O O1 -0.00245(12) 0.5827(2) -0.01508(12) 0.0260(3) Uani d 1
O O2 0.10993(12) 0.66116(18) -0.16137(12) 0.0241(3) Uani d 1
C C2 0.24293(18) 0.2716(3) -0.08488(18) 0.0223(4) Uani d 1
H H2 0.271072 0.367118 -0.128810 0.027 Uiso calc 1
C C3 0.35910(18) 0.2144(3) 0.02894(17) 0.0216(4) Uani d 1
O O3 0.23881(13) 0.6593(2) 0.04634(12) 0.0260(3) Uani d 1
N N1 0.13912(15) 0.3473(2) -0.05525(15) 0.0218(3) Uani d 1
H H1N 0.0931(19) 0.273(3) -0.0303(19) 0.026 Uiso d 1
C C20 0.40284(18) 0.5715(3) 0.23925(19) 0.0300(4) Uani d 1
H H20 0.448329 0.514285 0.196962 0.036 Uiso calc 1
C C19 0.4539(2) 0.5766(3) 0.3664(2) 0.0362(5) Uani d 1
H H19 0.534906 0.521430 0.412026 0.043 Uiso calc 1
C C18 0.3878(2) 0.6614(3) 0.4276(2) 0.0380(5) Uani d 1
H H18 0.424179 0.666399 0.514934 0.046 Uiso calc 1
C C17 0.2687(2) 0.7391(3) 0.36157(19) 0.0357(5) Uani d 1
H H17 0.222697 0.794866 0.403915 0.043 Uiso calc 1
C C16 0.21607(19) 0.7360(3) 0.23391(19) 0.0279(4) Uani d 1
H H16 0.135014 0.790819 0.188194 0.033 Uiso calc 1
C C15 0.28415(18) 0.6514(3) 0.17465(18) 0.0234(4) Uani d 1
C C4 0.34404(18) 0.1152(3) 0.12231(17) 0.0242(4) Uani d 1
H H4 0.260152 0.083866 0.115315 0.029 Uiso calc 1
C C5 0.45040(17) 0.0619(3) 0.22540(17) 0.0273(4) Uani d 1
H H5 0.439074 -0.005717 0.288557 0.033 Uiso calc 1
C C6 0.57350(19) 0.1071(3) 0.23656(19) 0.0291(5) Uani d 1
H H6 0.646440 0.071780 0.307487 0.035 Uiso calc 1
C C9 0.00849(17) 0.6461(3) -0.27699(17) 0.0233(4) Uani d 1
C C8 0.4828(2) 0.2567(3) 0.0399(2) 0.0259(4) Uani d 1
H H8 0.494569 0.322097 -0.023856 0.031 Uiso calc 1
C C7 0.58893(19) 0.2043(3) 0.1433(2) 0.0294(5) Uani d 1
H H7 0.672907 0.235115 0.150359 0.035 Uiso calc 1
C C10 -0.1041(2) 0.7429(3) -0.3018(2) 0.0320(5) Uani d 1
H H10 -0.115946 0.810978 -0.239135 0.038 Uiso calc 1
C C11 -0.1992(2) 0.7379(4) -0.4207(2) 0.0387(5) Uani d 1
H H11 -0.277448 0.802145 -0.439333 0.046 Uiso calc 1
C C13 -0.0678(2) 0.5446(4) -0.48532(18) 0.0348(5) Uani d 1
H H13 -0.055745 0.477124 -0.548126 0.042 Uiso calc 1
C C14 0.02776(18) 0.5472(3) -0.36707(17) 0.0283(4) Uani d 1
H H14 0.105535 0.481742 -0.348321 0.034 Uiso calc 1
C C12 -0.1809(2) 0.6405(4) -0.5117(2) 0.0374(5) Uani d 1
H H12 -0.246008 0.639184 -0.592845 0.045 Uiso calc 1

loop_
_atom_site_aniso_label
_atom_site_aniso_U_11
_atom_site_aniso_U_22
_atom_site_aniso_U_33
_atom_site_aniso_U_12
_atom_site_aniso_U_13
_atom_site_aniso_U_23
P1 0.0163(2) 0.0187(2) 0.0236(2) -0.00115(19) 0.00990(17) -0.0023(2)
C1 0.0416(11) 0.0266(12) 0.0279(10) 0.0053(9) 0.0148(9) -0.0023(8)
O1 0.0206(6) 0.0257(7) 0.0357(7) -0.0005(6) 0.0155(5) -0.0062(6)
O2 0.0207(6) 0.0224(7) 0.0285(7) -0.0016(5) 0.0092(6) 0.0030(6)
C2 0.0247(10) 0.0197(9) 0.0292(9) 0.0032(7) 0.0177(8) 0.0031(8)
C3 0.0238(9) 0.0156(9) 0.0298(10) 0.0000(7) 0.0153(8) -0.0031(7)
O3 0.0232(7) 0.0296(8) 0.0265(7) -0.0086(6) 0.0114(6) -0.0062(6)
N1 0.0201(8) 0.0198(8) 0.0313(8) 0.0001(7) 0.0165(7) 0.0015(7)
C20 0.0241(9) 0.0242(10) 0.0396(10) 0.0005(9) 0.0106(8) -0.0066(10)
C19 0.0302(10) 0.0275(11) 0.0397(11) 0.0009(10) 0.0022(9) 0.0029(10)
C18 0.0427(12) 0.0375(13) 0.0275(11) -0.0070(11) 0.0076(10) 0.0014(10)
C17 0.0382(12) 0.0409(13) 0.0314(11) -0.0042(11) 0.0175(10) -0.0072(10)
C16 0.0236(10) 0.0283(11) 0.0314(10) -0.0005(9) 0.0104(9) -0.0046(9)
C15 0.0223(9) 0.0210(9) 0.0261(9) -0.0048(8) 0.0088(8) -0.0026(8)
C4 0.0215(9) 0.0233(10) 0.0299(10) -0.0016(7) 0.0127(8) -0.0012(7)
C5 0.0281(9) 0.0259(9) 0.0285(9) -0.0005(10) 0.0121(8) 0.0000(10)
C6 0.0231(9) 0.0267(11) 0.0333(10) 0.0037(8) 0.0070(8) -0.0048(8)
C9 0.0209(9) 0.0229(9) 0.0259(9) -0.0009(8) 0.0091(8) 0.0044(8)
C8 0.0280(10) 0.0184(9) 0.0393(11) 0.0012(8) 0.0219(9) -0.0007(9)
C7 0.0205(9) 0.0240(10) 0.0474(12) -0.0014(8) 0.0175(9) -0.0083(9)
C10 0.0311(11) 0.0323(11) 0.0332(11) 0.0075(9) 0.0134(9) 0.0012(9)
C11 0.0266(11) 0.0460(14) 0.0388(12) 0.0108(10) 0.0082(10) 0.0078(11)
C13 0.0418(11) 0.0379(13) 0.0285(10) 0.0024(11) 0.0179(9) 0.0023(10)
C14 0.0285(9) 0.0279(10) 0.0326(9) 0.0041(9) 0.0166(8) 0.0040(10)
C12 0.0341(11) 0.0474(13) 0.0273(10) -0.0003(10) 0.0085(9) 0.0063(10)

loop_
_atom_type_symbol
_atom_type_description
_atom_type_scat_dispersion_real
_atom_type_scat_dispersion_imag
_atom_type_scat_source
C C 0.0033 0.0016 'International Tables Vol C Tables 4.2.6.8 and 6.1.1.4'
H H 0.0000 0.0000 'International Tables Vol C Tables 4.2.6.8 and 6.1.1.4'
N N 0.0061 0.0033 'International Tables Vol C Tables 4.2.6.8 and 6.1.1.4'
O O 0.0106 0.0060 'International Tables Vol C Tables 4.2.6.8 and 6.1.1.4'
P P 0.1023 0.0942 'International Tables Vol C Tables 4.2.6.8 and 6.1.1.4'

loop_
_geom_angle_atom_site_label_1
_geom_angle_atom_site_label_2
_geom_angle_atom_site_label_3
_geom_angle
O1 P1 O3 116.47(8)
O1 P1 O2 116.24(8)
O3 P1 O2 93.09(7)
O1 P1 N1 111.00(8)
O3 P1 N1 110.73(8)
O2 P1 N1 107.94(8)
C2 C1 H1A 109.5
C2 C1 H1B 109.5
H1A C1 H1B 109.5
C2 C1 H1C 109.5
H1A C1 H1C 109.5
H1B C1 H1C 109.5
C9 O2 P1 123.04(11)
N1 C2 C3 112.69(15)
N1 C2 C1 108.45(16)
C3 C2 C1 110.84(16)
N1 C2 H2 108.2
C3 C2 H2 108.2
C1 C2 H2 108.2
C8 C3 C4 118.89(18)
C8 C3 C2 120.26(16)
C4 C3 C2 120.82(16)
C15 O3 P1 122.91(12)
C2 N1 P1 126.51(13)
C2 N1 H1N 119.1(16)
P1 N1 H1N 113.7(16)
C19 C20 C15 118.8(2)
C19 C20 H20 120.6
C15 C20 H20 120.6
C20 C19 C18 120.4(2)
C20 C19 H19 119.8
C18 C19 H19 119.8
C19 C18 C17 120.0(2)
C19 C18 H18 120.0
C17 C18 H18 120.0
C18 C17 C16 120.4(2)
C18 C17 H17 119.8
C16 C17 H17 119.8
C15 C16 C17 118.59(19)
C15 C16 H16 120.7
C17 C16 H16 120.7
C16 C15 C20 121.77(19)
C16 C15 O3 119.84(17)
C20 C15 O3 118.15(17)
C5 C4 C3 120.58(17)
C5 C4 H4 119.7
C3 C4 H4 119.7
C4 C5 C6 120.17(19)
C4 C5 H5 119.9
C6 C5 H5 119.9
C7 C6 C5 119.41(19)
C7 C6 H6 120.3
C5 C6 H6 120.3
C14 C9 C10 121.59(18)
C14 C9 O2 118.55(16)
C10 C9 O2 119.61(18)
C7 C8 C3 120.43(18)
C7 C8 H8 119.8
C3 C8 H8 119.8
C6 C7 C8 120.50(18)
C6 C7 H7 119.8
C8 C7 H7 119.8
C9 C10 C11 118.5(2)
C9 C10 H10 120.8
C11 C10 H10 120.8
C12 C11 C10 120.5(2)
C12 C11 H11 119.7
C10 C11 H11 119.7
C12 C13 C14 120.0(2)
C12 C13 H13 120.0
C14 C13 H13 120.0
C9 C14 C13 119.20(19)
C9 C14 H14 120.4
C13 C14 H14 120.4
C11 C12 C13 120.2(2)
C11 C12 H12 119.9
C13 C12 H12 119.9

loop_
_geom_bond_atom_site_label_1
_geom_bond_atom_site_label_2
_geom_bond_distance
P1 O1 1.4658(13)
P1 O3 1.5871(14)
P1 O2 1.5913(14)
P1 N1 1.6059(17)
C1 C2 1.523(3)
C1 H1A 0.9800
C1 H1B 0.9800
C1 H1C 0.9800
O2 C9 1.397(2)
C2 N1 1.467(2)
C2 C3 1.520(3)
C2 H2 1.0000
C3 C8 1.392(3)
C3 C4 1.393(3)
O3 C15 1.399(2)
N1 H1N 0.883(13)
C20 C19 1.383(3)
C20 C15 1.385(3)
C20 H20 0.9500
C19 C18 1.384(3)
C19 H19 0.9500
C18 C17 1.385(3)
C18 H18 0.9500
C17 C16 1.388(3)
C17 H17 0.9500
C16 C15 1.383(3)
C16 H16 0.9500
C4 C5 1.387(3)
C4 H4 0.9500
C5 C6 1.389(3)
C5 H5 0.9500
C6 C7 1.385(3)
C6 H6 0.9500
C9 C14 1.381(3)
C9 C10 1.386(3)
C8 C7 1.385(3)
C8 H8 0.9500
C7 H7 0.9500
C10 C11 1.391(3)
C10 H10 0.9500
C11 C12 1.380(3)
C11 H11 0.9500
C13 C12 1.385(3)
C13 C14 1.388(3)
C13 H13 0.9500
C14 H14 0.9500
C12 H12 0.9500

loop_
_geom_hbond_atom_site_label_D
_geom_hbond_atom_site_label_H
_geom_hbond_atom_site_label_A
_geom_hbond_site_symmetry_A
_geom_hbond_distance_DH
_geom_hbond_distance_HA
_geom_hbond_distance_DA
_geom_hbond_angle_DHA
_geom_hbond_publ_flag
N1 H1N O1 2_545 0.883(13) 1.938(13) 2.815(2) 172(2) yes
C7 H7 O2 2_645 0.95 2.47 3.352(2) 153.4 yes

loop_
_geom_torsion_atom_site_label_1
_geom_torsion_atom_site_label_2
_geom_torsion_atom_site_label_3
_geom_torsion_atom_site_label_4
_geom_torsion
O1 P1 O2 C9 -51.61(17)
O3 P1 O2 C9 -173.24(15)
N1 P1 O2 C9 73.80(16)
N1 C2 C3 C8 -136.12(18)
C1 C2 C3 C8 102.1(2)
N1 C2 C3 C4 45.4(2)
C1 C2 C3 C4 -76.3(2)
O1 P1 O3 C15 47.65(17)
O2 P1 O3 C15 169.09(15)
N1 P1 O3 C15 -80.41(16)
C3 C2 N1 P1 96.74(19)
C1 C2 N1 P1 -140.17(16)
O1 P1 N1 C2 178.56(15)
O3 P1 N1 C2 -50.46(18)
O2 P1 N1 C2 50.09(18)
C15 C20 C19 C18 -0.6(4)
C20 C19 C18 C17 1.2(4)
C19 C18 C17 C16 -1.4(4)
C18 C17 C16 C15 1.0(3)
C17 C16 C15 C20 -0.4(3)
C17 C16 C15 O3 -174.65(18)
C19 C20 C15 C16 0.2(3)
C19 C20 C15 O3 174.51(19)
P1 O3 C15 C16 -68.4(2)
P1 O3 C15 C20 117.13(18)
C8 C3 C4 C5 0.9(3)
C2 C3 C4 C5 179.40(19)
C3 C4 C5 C6 0.0(3)
C4 C5 C6 C7 -0.6(3)
P1 O2 C9 C14 -107.98(18)
P1 O2 C9 C10 77.7(2)
C4 C3 C8 C7 -1.3(3)
C2 C3 C8 C7 -179.78(18)
C5 C6 C7 C8 0.3(3)
C3 C8 C7 C6 0.7(3)
C14 C9 C10 C11 0.4(3)
O2 C9 C10 C11 174.5(2)
C9 C10 C11 C12 -0.7(4)
C10 C9 C14 C13 0.0(3)
O2 C9 C14 C13 -174.23(19)
C12 C13 C14 C9 0.0(3)
C10 C11 C12 C13 0.8(4)
C14 C13 C12 C11 -0.4(4)

_cod_database_fobs_code 2021471
